data_1519753
loop_
_publ_author_name
'Butler, Ian R.'
'Coles, Simon J.'
'Hursthouse, Michael B.'

_publ_section_title
;
 C46H38Cl2FeNiP3, CHCl3
;
_journal_name_full 'Crystal Structure Report Archive'
_journal_page_first 1106
_journal_year 2005
_chemical_formula_moiety 'C46 H38 Cl2 Fe Ni P3, C H Cl3'
_chemical_formula_sum 'C47 H39 Cl5 Fe Ni P3'
_chemical_formula_weight 988.50
_space_group_IT_number 14
_symmetry_cell_setting monoclinic
_symmetry_space_group_name_Hall '-P 2yn'
_symmetry_space_group_name_H-M 'P 1 21/n 1'
_atom_sites_solution_hydrogens geom
_atom_sites_solution_primary direct
_atom_sites_solution_secondary difmap
_cell_angle_alpha 90.00
_cell_angle_beta 106.9860(10)
_cell_angle_gamma 90.00
_cell_formula_units_Z 4
_cell_length_a 10.6819(2)
_cell_length_b 28.4913(6)
_cell_length_c 15.1257(3)
_cell_measurement_reflns_used 10057
_cell_measurement_temperature 120(2)
_cell_measurement_theta_max 27.48
_cell_measurement_theta_min 2.91
_cell_volume 4402.56(15)
_computing_cell_refinement 'DENZO (Otwinowski & Minor, 1997) & COLLECT (Hooft, R.W.W., 1998)'
_computing_data_collection 'COLLECT (Hooft, R.W.W., 1998)'
_computing_data_reduction 'DENZO (Otwinowski & Minor, 1997) & COLLECT (Hooft, R.W.W., 1998)'
_computing_publication_material 'SHELXL-97 (Sheldrick, 1997)'
_computing_structure_refinement 'SHELXL-97 (Sheldrick, 1997)'
_diffrn_ambient_temperature 120(2)
_diffrn_detector_area_resol_mean 9.091
_diffrn_measured_fraction_theta_full 0.996
_diffrn_measured_fraction_theta_max 0.996
_diffrn_measurement_device_type 'Bruker-Nonius 95mm CCD camera on \k-goniostat'
_diffrn_measurement_method '\f & \w scans'
_diffrn_radiation_monochromator '10cm confocal mirrors'
_diffrn_radiation_source 'Bruker-Nonius FR591 rotating anode'
_diffrn_radiation_type MoK\a
_diffrn_radiation_wavelength 0.71073
_diffrn_reflns_av_R_equivalents 0.0538
_diffrn_reflns_av_sigmaI/netI 0.0517
_diffrn_reflns_limit_h_max 13
_diffrn_reflns_limit_h_min -13
_diffrn_reflns_limit_k_max 36
_diffrn_reflns_limit_k_min -36
_diffrn_reflns_limit_l_max 19
_diffrn_reflns_limit_l_min -19
_diffrn_reflns_number 48691
_diffrn_reflns_theta_full 27.50
_diffrn_reflns_theta_max 27.50
_diffrn_reflns_theta_min 2.93
_exptl_absorpt_coefficient_mu 1.203
_exptl_absorpt_correction_T_max 0.9648
_exptl_absorpt_correction_T_min 0.8496
_exptl_absorpt_correction_type multi-scan
_exptl_absorpt_process_details 'SADABS (Sheldrick, G.M., 2003)'
_exptl_crystal_colour orange
_exptl_crystal_density_diffrn 1.491
_exptl_crystal_density_method 'not measured'
_exptl_crystal_description block
_exptl_crystal_F_000 2020
_exptl_crystal_size_max 0.14
_exptl_crystal_size_mid 0.05
_exptl_crystal_size_min 0.03
_refine_diff_density_max 1.735
_refine_diff_density_min -0.762
_refine_diff_density_rms 0.082
_refine_ls_extinction_method none
_refine_ls_goodness_of_fit_ref 1.075
_refine_ls_hydrogen_treatment mixed
_refine_ls_matrix_type full
_refine_ls_number_parameters 548
_refine_ls_number_reflns 10068
_refine_ls_number_restraints 0
_refine_ls_restrained_S_all 1.075
_refine_ls_R_factor_all 0.0707
_refine_ls_R_factor_gt 0.0505
_refine_ls_shift/su_max 0.002
_refine_ls_shift/su_mean 0.000
_refine_ls_structure_factor_coef Fsqd
_refine_ls_weighting_details 'calc w=1/[\s^2^(Fo^2^)+(0.0349P)^2^+7.1711P] where P=(Fo^2^+2Fc^2^)/3'
_refine_ls_weighting_scheme calc
_refine_ls_wR_factor_gt 0.1077
_refine_ls_wR_factor_ref 0.1153
_reflns_number_gt 7882
_reflns_number_total 10068
_reflns_threshold_expression >2sigma(I)
_cod_data_source_file eCrystal-1106.cif
_cod_data_source_block 2005src1040
_cod_depositor_comments
;
Citation :
Butler, Ian R. and Coles, Simon J. and Hursthouse, Michael B. (2005) 
University of Southampton, Crystal Structure Report Archive. 
(doi:10.5258/ecrystals/1106)

More at:
http://ecrystals.chem.soton.ac.uk/1106/

The following automatic conversions were performed:

'_symmetry_cell_setting' value 'Monoclinic' changed to 'monoclinic'
according to the built-in table from CIF Core dictionary named
'cif_core.dic' version 2.4.1 from 2010-06-29.

Automatic conversion script
Id: cif_fix_values 3392 2015-05-12 13:50:21Z andrius 
;
_cod_original_sg_symbol_H-M P2(1)/n
_cod_database_code 1519753

loop_
_symmetry_equiv_pos_as_xyz
'x, y, z'
'-x+1/2, y+1/2, -z+1/2'
'-x, -y, -z'
'x-1/2, -y-1/2, z-1/2'

loop_
_atom_site_label
_atom_site_type_symbol
_atom_site_fract_x
_atom_site_fract_y
_atom_site_fract_z
_atom_site_U_iso_or_equiv
_atom_site_adp_type
_atom_site_occupancy
_atom_site_symmetry_multiplicity
_atom_site_calc_flag
_atom_site_refinement_flags
_atom_site_disorder_assembly
_atom_site_disorder_group
C47 C 0.8795(4) 0.16341(16) 0.9951(3) 0.0461(10) Uani 1 1 d . . .
Cl3 Cl 0.9212(4) 0.1241(2) 1.0921(4) 0.0492(13) Uani 0.63(4) 1 d P A 1
Cl4 Cl 0.8017(3) 0.21221(8) 1.0243(3) 0.1194(13) Uani 0.740(7) 1 d P A 1
Cl5 Cl 0.7574(12) 0.1391(4) 0.9024(2) 0.092(3) Uani 0.517(18) 1 d P A 1
Cl3' Cl 0.9100(18) 0.1437(18) 1.0964(5) 0.098(7) Uani 0.37(4) 1 d P A 2
Cl4' Cl 0.7794(5) 0.2108(2) 0.9462(8) 0.088(3) Uani 0.260(7) 1 d P A 2
Cl5' Cl 0.8226(9) 0.1255(2) 0.9048(3) 0.0928(15) Uani 0.483(18) 1 d P A 2
C1 C 0.7747(3) 0.12440(10) 0.3653(2) 0.0196(6) Uani 1 1 d . . .
C2 C 0.7246(3) 0.12375(11) 0.2667(2) 0.0229(6) Uani 1 1 d . . .
H2 H 0.7163 0.0967 0.2286 0.028 Uiso 1 1 calc R . .
C3 C 0.6896(3) 0.17001(12) 0.2353(2) 0.0260(7) Uani 1 1 d . . .
H3 H 0.6533 0.1793 0.1727 0.031 Uiso 1 1 calc R . .
C4 C 0.7179(3) 0.20019(11) 0.3133(2) 0.0261(7) Uani 1 1 d . . .
H4 H 0.7042 0.2332 0.3121 0.031 Uiso 1 1 calc R . .
C5 C 0.7705(3) 0.17221(11) 0.3938(2) 0.0231(6) Uani 1 1 d . . .
H5 H 0.7980 0.1834 0.4557 0.028 Uiso 1 1 calc R . .
C6 C 0.4032(3) 0.12109(10) 0.2736(2) 0.0178(6) Uani 1 1 d . . .
C7 C 0.3954(3) 0.17116(10) 0.2833(2) 0.0179(6) Uani 1 1 d . . .
C8 C 0.4544(3) 0.18292(11) 0.3781(2) 0.0197(6) Uani 1 1 d . . .
H8 H 0.4631 0.2135 0.4041 0.024 Uiso 1 1 calc R . .
C9 C 0.4977(3) 0.14018(11) 0.4265(2) 0.0207(6) Uani 1 1 d . . .
H9 H 0.5402 0.1375 0.4909 0.025 Uiso 1 1 calc R . .
C10 C 0.4672(3) 0.10224(11) 0.3628(2) 0.0203(6) Uani 1 1 d . . .
H10 H 0.4861 0.0701 0.3771 0.024 Uiso 1 1 calc R . .
C11 C 0.7712(3) 0.07324(11) 0.5302(2) 0.0211(6) Uani 1 1 d . . .
C12 C 0.8054(3) 0.10788(12) 0.5978(2) 0.0282(7) Uani 1 1 d . . .
H12 H 0.8658 0.1316 0.5934 0.034 Uiso 1 1 calc R . .
C13 C 0.7535(3) 0.10825(12) 0.6701(2) 0.0321(8) Uani 1 1 d . . .
H13 H 0.7781 0.1322 0.7155 0.038 Uiso 1 1 calc R . .
C14 C 0.6651(3) 0.07399(13) 0.6781(2) 0.0330(8) Uani 1 1 d . . .
H14 H 0.6282 0.0746 0.7281 0.040 Uiso 1 1 calc R . .
C15 C 0.6315(3) 0.03879(12) 0.6122(2) 0.0328(8) Uani 1 1 d . . .
H15 H 0.5716 0.0150 0.6172 0.039 Uiso 1 1 calc R . .
C16 C 0.6845(3) 0.03816(11) 0.5393(2) 0.0265(7) Uani 1 1 d . . .
H16 H 0.6619 0.0136 0.4950 0.032 Uiso 1 1 calc R . .
C17 C 1.0067(3) 0.08399(11) 0.4810(2) 0.0228(6) Uani 1 1 d . . .
C18 C 1.0722(3) 0.11659(12) 0.4440(2) 0.0254(7) Uani 1 1 d . . .
H18 H 1.0249 0.1354 0.3933 0.031 Uiso 1 1 calc R . .
C19 C 1.2074(3) 0.12236(13) 0.4802(2) 0.0313(8) Uani 1 1 d . . .
H19 H 1.2514 0.1453 0.4549 0.038 Uiso 1 1 calc R . .
C20 C 1.2768(3) 0.09475(12) 0.5527(2) 0.0312(8) Uani 1 1 d . . .
H20 H 1.3691 0.0981 0.5765 0.037 Uiso 1 1 calc R . .
C21 C 1.2121(3) 0.06224(12) 0.5906(2) 0.0332(8) Uani 1 1 d . . .
H21 H 1.2596 0.0436 0.6413 0.040 Uiso 1 1 calc R . .
C22 C 1.0777(3) 0.05669(11) 0.5548(2) 0.0271(7) Uani 1 1 d . . .
H22 H 1.0338 0.0340 0.5810 0.033 Uiso 1 1 calc R . .
C23 C 0.1773(3) 0.23206(11) 0.2075(2) 0.0270(7) Uani 1 1 d . . .
C24 C 0.1236(3) 0.21202(12) 0.2720(3) 0.0331(8) Uani 1 1 d . . .
H24 H 0.1604 0.1840 0.3031 0.040 Uiso 1 1 calc R . .
C25 C 0.0174(3) 0.23248(14) 0.2911(3) 0.0460(10) Uani 1 1 d . . .
H25 H -0.0174 0.2190 0.3363 0.055 Uiso 1 1 calc R . .
C26 C -0.0384(4) 0.27247(16) 0.2448(4) 0.0627(14) Uani 1 1 d . . .
H26 H -0.1129 0.2860 0.2570 0.075 Uiso 1 1 calc R . .
C27 C 0.0139(4) 0.29280(17) 0.1808(4) 0.0688(16) Uani 1 1 d . . .
H27 H -0.0242 0.3205 0.1493 0.083 Uiso 1 1 calc R . .
C28 C 0.1229(4) 0.27280(14) 0.1622(3) 0.0460(10) Uani 1 1 d . . .
H28 H 0.1595 0.2871 0.1186 0.055 Uiso 1 1 calc R . .
C29 C 0.4228(3) 0.25055(10) 0.1696(2) 0.0219(6) Uani 1 1 d . . .
C30 C 0.4587(3) 0.28451(11) 0.2388(2) 0.0252(7) Uani 1 1 d . . .
H30 H 0.4197 0.2844 0.2878 0.030 Uiso 1 1 calc R . .
C31 C 0.5511(3) 0.31849(11) 0.2365(2) 0.0281(7) Uani 1 1 d . . .
H31 H 0.5765 0.3413 0.2842 0.034 Uiso 1 1 calc R . .
C32 C 0.6057(3) 0.31877(11) 0.1643(2) 0.0304(8) Uani 1 1 d . . .
H32 H 0.6684 0.3421 0.1621 0.036 Uiso 1 1 calc R . .
C33 C 0.5699(3) 0.28532(12) 0.0948(2) 0.0295(7) Uani 1 1 d . . .
H33 H 0.6081 0.2858 0.0454 0.035 Uiso 1 1 calc R . .
C34 C 0.4788(3) 0.25120(11) 0.0972(2) 0.0254(7) Uani 1 1 d . . .
H34 H 0.4545 0.2283 0.0497 0.030 Uiso 1 1 calc R . .
C35 C 0.2092(3) 0.05532(11) 0.1769(2) 0.0214(6) Uani 1 1 d . . .
C36 C 0.1659(3) 0.01838(11) 0.1152(2) 0.0287(7) Uani 1 1 d . . .
H36 H 0.2018 0.0142 0.0653 0.034 Uiso 1 1 calc R . .
C37 C 0.0706(3) -0.01240(13) 0.1262(2) 0.0348(8) Uani 1 1 d . . .
H37 H 0.0402 -0.0371 0.0831 0.042 Uiso 1 1 calc R . .
C38 C 0.0201(3) -0.00698(13) 0.1998(3) 0.0350(8) Uani 1 1 d . . .
H38 H -0.0439 -0.0284 0.2080 0.042 Uiso 1 1 calc R . .
C39 C 0.0622(3) 0.02929(13) 0.2615(3) 0.0351(8) Uani 1 1 d . . .
H39 H 0.0269 0.0330 0.3119 0.042 Uiso 1 1 calc R . .
C40 C 0.1567(3) 0.06065(12) 0.2501(2) 0.0275(7) Uani 1 1 d . . .
H40 H 0.1851 0.0857 0.2926 0.033 Uiso 1 1 calc R . .
C41 C 0.4534(3) 0.06141(11) 0.1315(2) 0.0250(7) Uani 1 1 d . . .
C42 C 0.5131(3) 0.07825(14) 0.0671(2) 0.0346(8) Uani 1 1 d . . .
H42 H 0.4846 0.1069 0.0354 0.042 Uiso 1 1 calc R . .
C43 C 0.6146(4) 0.05279(17) 0.0496(3) 0.0474(11) Uani 1 1 d . . .
H43 H 0.6552 0.0639 0.0055 0.057 Uiso 1 1 calc R . .
C44 C 0.6562(4) 0.01134(17) 0.0963(3) 0.0498(11) Uani 1 1 d . . .
H44 H 0.7258 -0.0058 0.0845 0.060 Uiso 1 1 calc R . .
C45 C 0.5973(4) -0.00515(15) 0.1598(3) 0.0484(11) Uani 1 1 d . . .
H45 H 0.6264 -0.0337 0.1915 0.058 Uiso 1 1 calc R . .
C46 C 0.4955(3) 0.01975(13) 0.1778(2) 0.0331(8) Uani 1 1 d . . .
H46 H 0.4550 0.0082 0.2217 0.040 Uiso 1 1 calc R . .
P1 P 0.83188(8) 0.07082(3) 0.42876(6) 0.02274(18) Uani 1 1 d . . .
P2 P 0.31361(7) 0.20356(3) 0.18020(5) 0.02073(17) Uani 1 1 d . . .
P3 P 0.32965(7) 0.09681(3) 0.16049(5) 0.01952(16) Uani 1 1 d . . .
Cl1 Cl 0.17085(9) 0.21498(3) -0.02177(6) 0.0369(2) Uani 1 1 d . . .
Cl2 Cl 0.18301(8) 0.10282(3) -0.04483(5) 0.0342(2) Uani 1 1 d . . .
Fe1 Fe 0.58644(4) 0.149707(14) 0.32523(3) 0.01738(10) Uani 1 1 d . . .
Ni1 Ni 0.25154(4) 0.154391(14) 0.06758(3) 0.02428(11) Uani 1 1 d . . .
H47 H 0.961(5) 0.1700(17) 0.973(3) 0.074(15) Uiso 1 1 d . . .

loop_
_atom_site_aniso_label
_atom_site_aniso_U_11
_atom_site_aniso_U_22
_atom_site_aniso_U_33
_atom_site_aniso_U_23
_atom_site_aniso_U_13
_atom_site_aniso_U_12
C47 0.032(2) 0.055(3) 0.048(2) 0.008(2) 0.0062(18) -0.0008(18)
Cl3 0.0405(19) 0.056(3) 0.0496(17) 0.0197(13) 0.0106(10) 0.0103(15)
Cl4 0.193(3) 0.0708(15) 0.120(3) 0.0310(14) 0.085(2) 0.0721(17)
Cl5 0.092(6) 0.127(5) 0.0376(14) -0.0004(18) -0.0085(19) -0.039(4)
Cl3' 0.086(5) 0.17(2) 0.028(2) 0.006(5) 0.006(2) -0.044(7)
Cl4' 0.054(3) 0.079(4) 0.137(9) 0.049(4) 0.038(4) 0.016(3)
Cl5' 0.061(3) 0.156(4) 0.0497(18) -0.041(2) -0.0025(19) 0.025(3)
C1 0.0111(13) 0.0192(15) 0.0269(16) -0.0003(12) 0.0032(12) 0.0007(11)
C2 0.0182(15) 0.0292(17) 0.0218(15) -0.0007(13) 0.0065(12) 0.0027(12)
C3 0.0164(15) 0.0351(19) 0.0273(17) 0.0103(14) 0.0075(13) 0.0046(13)
C4 0.0165(15) 0.0222(16) 0.0396(19) 0.0045(14) 0.0083(14) -0.0020(12)
C5 0.0127(14) 0.0242(16) 0.0305(17) -0.0027(13) 0.0034(12) -0.0035(12)
C6 0.0123(13) 0.0187(15) 0.0196(14) 0.0011(11) 0.0004(11) -0.0034(11)
C7 0.0130(13) 0.0151(14) 0.0239(15) 0.0010(11) 0.0030(12) -0.0003(11)
C8 0.0138(13) 0.0201(15) 0.0248(15) -0.0053(12) 0.0050(12) -0.0023(11)
C9 0.0137(14) 0.0262(16) 0.0213(15) 0.0008(12) 0.0037(12) -0.0023(12)
C10 0.0152(14) 0.0197(15) 0.0246(15) 0.0026(12) 0.0038(12) -0.0001(11)
C11 0.0162(14) 0.0226(16) 0.0217(15) 0.0035(12) 0.0012(12) 0.0017(12)
C12 0.0254(17) 0.0278(18) 0.0288(17) 0.0020(14) 0.0039(14) -0.0073(13)
C13 0.042(2) 0.0260(18) 0.0272(17) -0.0045(14) 0.0087(15) -0.0070(15)
C14 0.0361(19) 0.037(2) 0.0264(17) 0.0023(15) 0.0103(15) -0.0003(15)
C15 0.0309(18) 0.0293(19) 0.038(2) 0.0093(15) 0.0096(15) -0.0043(14)
C16 0.0259(16) 0.0197(16) 0.0293(17) 0.0011(13) 0.0008(14) -0.0003(13)
C17 0.0193(15) 0.0222(16) 0.0242(16) -0.0025(13) 0.0021(12) 0.0041(12)
C18 0.0187(15) 0.0318(18) 0.0247(16) 0.0021(13) 0.0046(13) 0.0049(13)
C19 0.0239(17) 0.038(2) 0.0345(19) -0.0044(16) 0.0119(15) -0.0023(14)
C20 0.0148(15) 0.037(2) 0.039(2) -0.0081(16) 0.0030(14) 0.0036(14)
C21 0.0281(18) 0.0320(19) 0.0319(18) -0.0012(15) -0.0032(15) 0.0095(14)
C22 0.0265(17) 0.0197(16) 0.0305(17) 0.0005(13) 0.0010(14) 0.0034(13)
C23 0.0161(15) 0.0242(17) 0.0370(19) 0.0073(14) 0.0018(13) 0.0007(12)
C24 0.0200(16) 0.0291(19) 0.050(2) 0.0128(16) 0.0103(16) 0.0036(13)
C25 0.0248(19) 0.045(2) 0.074(3) 0.024(2) 0.0232(19) 0.0067(16)
C26 0.031(2) 0.061(3) 0.107(4) 0.033(3) 0.037(3) 0.022(2)
C27 0.053(3) 0.060(3) 0.103(4) 0.052(3) 0.037(3) 0.033(2)
C28 0.033(2) 0.043(2) 0.066(3) 0.030(2) 0.0194(19) 0.0139(17)
C29 0.0154(14) 0.0189(15) 0.0279(16) 0.0064(12) 0.0010(12) 0.0009(11)
C30 0.0233(16) 0.0188(16) 0.0315(17) 0.0046(13) 0.0046(14) -0.0017(12)
C31 0.0271(17) 0.0205(16) 0.0299(17) 0.0022(13) -0.0024(14) -0.0026(13)
C32 0.0218(16) 0.0229(17) 0.042(2) 0.0120(15) 0.0021(15) -0.0030(13)
C33 0.0244(17) 0.0288(18) 0.0349(19) 0.0098(15) 0.0082(14) 0.0017(13)
C34 0.0235(16) 0.0228(16) 0.0276(16) 0.0059(13) 0.0040(13) 0.0038(13)
C35 0.0174(14) 0.0217(15) 0.0217(15) 0.0003(12) 0.0003(12) -0.0027(12)
C36 0.0323(18) 0.0259(17) 0.0256(17) -0.0030(13) 0.0050(14) -0.0086(14)
C37 0.037(2) 0.0298(19) 0.0306(18) -0.0003(15) -0.0018(15) -0.0139(15)
C38 0.0276(18) 0.0312(19) 0.041(2) 0.0037(16) 0.0023(16) -0.0130(15)
C39 0.0285(18) 0.038(2) 0.040(2) 0.0021(16) 0.0118(16) -0.0055(15)
C40 0.0244(16) 0.0262(17) 0.0313(18) -0.0044(14) 0.0070(14) -0.0037(13)
C41 0.0217(16) 0.0283(17) 0.0216(16) -0.0087(13) 0.0011(13) -0.0031(13)
C42 0.0275(18) 0.046(2) 0.0296(18) -0.0077(16) 0.0080(15) -0.0086(16)
C43 0.030(2) 0.079(3) 0.036(2) -0.021(2) 0.0131(17) -0.010(2)
C44 0.029(2) 0.080(3) 0.035(2) -0.025(2) 0.0016(17) 0.012(2)
C45 0.048(2) 0.052(3) 0.034(2) -0.0090(19) -0.0038(18) 0.024(2)
C46 0.0354(19) 0.036(2) 0.0248(17) -0.0050(15) 0.0034(15) 0.0079(15)
P1 0.0189(4) 0.0243(4) 0.0229(4) 0.0010(3) 0.0028(3) 0.0019(3)
P2 0.0160(4) 0.0175(4) 0.0248(4) 0.0041(3) -0.0002(3) -0.0014(3)
P3 0.0181(4) 0.0181(4) 0.0194(4) 0.0005(3) 0.0008(3) -0.0031(3)
Cl1 0.0379(5) 0.0281(4) 0.0317(4) 0.0114(3) -0.0101(4) -0.0048(4)
Cl2 0.0409(5) 0.0288(4) 0.0232(4) 0.0002(3) -0.0058(3) -0.0108(4)
Fe1 0.0128(2) 0.0178(2) 0.0198(2) 0.00069(17) 0.00204(16) -0.00045(16)
Ni1 0.0234(2) 0.0213(2) 0.0217(2) 0.00366(16) -0.00346(16) -0.00492(16)

loop_
_atom_type_symbol
_atom_type_description
_atom_type_scat_dispersion_real
_atom_type_scat_dispersion_imag
_atom_type_scat_source
C C 0.0033 0.0016 'International Tables Vol C Tables 4.2.6.8 and 6.1.1.4'
H H 0.0000 0.0000 'International Tables Vol C Tables 4.2.6.8 and 6.1.1.4'
P P 0.1023 0.0942 'International Tables Vol C Tables 4.2.6.8 and 6.1.1.4'
Cl Cl 0.1484 0.1585 'International Tables Vol C Tables 4.2.6.8 and 6.1.1.4'
Fe Fe 0.3463 0.8444 'International Tables Vol C Tables 4.2.6.8 and 6.1.1.4'
Ni Ni 0.3393 1.1124 'International Tables Vol C Tables 4.2.6.8 and 6.1.1.4'

loop_
_geom_angle_atom_site_label_1
_geom_angle_atom_site_label_2
_geom_angle_atom_site_label_3
_geom_angle
_geom_angle_site_symmetry_1
_geom_angle_site_symmetry_3
Cl3' C47 Cl5' 118.5(17) . .
Cl3' C47 Cl4 91.0(19) . .
Cl5' C47 Cl4 128.5(4) . .
Cl3' C47 Cl4' 128.0(18) . .
Cl5' C47 Cl4' 96.9(5) . .
Cl3' C47 Cl5 122.1(10) . .
Cl4 C47 Cl5 102.7(6) . .
Cl4' C47 Cl5 75.3(6) . .
Cl5' C47 Cl3 101.8(4) . .
Cl4 C47 Cl3 108.3(3) . .
Cl4' C47 Cl3 143.5(4) . .
Cl5 C47 Cl3 110.9(4) . .
Cl3' C47 H47 115(3) . .
Cl5' C47 H47 90(3) . .
Cl4 C47 H47 116(3) . .
Cl4' C47 H47 101(3) . .
Cl5 C47 H47 108(3) . .
Cl3 C47 H47 110(3) . .
C2 C1 C5 106.9(3) . .
C2 C1 P1 120.5(2) . .
C5 C1 P1 132.6(2) . .
C2 C1 Fe1 70.18(16) . .
C5 C1 Fe1 68.97(16) . .
P1 C1 Fe1 127.00(15) . .
C3 C2 C1 108.7(3) . .
C3 C2 Fe1 70.02(17) . .
C1 C2 Fe1 69.21(16) . .
C3 C2 H2 125.7 . .
C1 C2 H2 125.7 . .
Fe1 C2 H2 126.7 . .
C2 C3 C4 108.3(3) . .
C2 C3 Fe1 69.98(17) . .
C4 C3 Fe1 69.36(17) . .
C2 C3 H3 125.8 . .
C4 C3 H3 125.8 . .
Fe1 C3 H3 126.4 . .
C3 C4 C5 107.8(3) . .
C3 C4 Fe1 70.34(18) . .
C5 C4 Fe1 69.07(17) . .
C3 C4 H4 126.1 . .
C5 C4 H4 126.1 . .
Fe1 C4 H4 126.1 . .
C4 C5 C1 108.3(3) . .
C4 C5 Fe1 70.16(17) . .
C1 C5 Fe1 70.03(16) . .
C4 C5 H5 125.9 . .
C1 C5 H5 125.9 . .
Fe1 C5 H5 125.5 . .
C10 C6 C7 107.6(3) . .
C10 C6 P3 135.2(2) . .
C7 C6 P3 117.1(2) . .
C10 C6 Fe1 69.46(16) . .
C7 C6 Fe1 69.15(15) . .
P3 C6 Fe1 128.11(15) . .
C8 C7 C6 108.3(2) . .
C8 C7 P2 135.1(2) . .
C6 C7 P2 116.6(2) . .
C8 C7 Fe1 69.59(16) . .
C6 C7 Fe1 69.74(15) . .
P2 C7 Fe1 127.51(15) . .
C7 C8 C9 107.3(3) . .
C7 C8 Fe1 69.56(16) . .
C9 C8 Fe1 69.39(16) . .
C7 C8 H8 126.4 . .
C9 C8 H8 126.4 . .
Fe1 C8 H8 126.2 . .
C10 C9 C8 109.0(3) . .
C10 C9 Fe1 69.96(17) . .
C8 C9 Fe1 69.75(16) . .
C10 C9 H9 125.5 . .
C8 C9 H9 125.5 . .
Fe1 C9 H9 126.4 . .
C9 C10 C6 107.8(3) . .
C9 C10 Fe1 69.37(16) . .
C6 C10 Fe1 69.80(16) . .
C9 C10 H10 126.1 . .
C6 C10 H10 126.1 . .
Fe1 C10 H10 126.3 . .
C12 C11 C16 118.4(3) . .
C12 C11 P1 124.1(2) . .
C16 C11 P1 117.5(2) . .
C13 C12 C11 120.9(3) . .
C13 C12 H12 119.6 . .
C11 C12 H12 119.6 . .
C12 C13 C14 120.7(3) . .
C12 C13 H13 119.6 . .
C14 C13 H13 119.6 . .
C15 C14 C13 119.1(3) . .
C15 C14 H14 120.5 . .
C13 C14 H14 120.5 . .
C16 C15 C14 120.3(3) . .
C16 C15 H15 119.9 . .
C14 C15 H15 119.9 . .
C15 C16 C11 120.6(3) . .
C15 C16 H16 119.7 . .
C11 C16 H16 119.7 . .
C18 C17 C22 118.8(3) . .
C18 C17 P1 122.4(2) . .
C22 C17 P1 118.5(2) . .
C17 C18 C19 120.7(3) . .
C17 C18 H18 119.7 . .
C19 C18 H18 119.7 . .
C20 C19 C18 120.0(3) . .
C20 C19 H19 120.0 . .
C18 C19 H19 120.0 . .
C21 C20 C19 119.8(3) . .
C21 C20 H20 120.1 . .
C19 C20 H20 120.1 . .
C20 C21 C22 120.1(3) . .
C20 C21 H21 119.9 . .
C22 C21 H21 119.9 . .
C21 C22 C17 120.6(3) . .
C21 C22 H22 119.7 . .
C17 C22 H22 119.7 . .
C28 C23 C24 119.4(3) . .
C28 C23 P2 120.7(3) . .
C24 C23 P2 119.9(2) . .
C25 C24 C23 120.4(3) . .
C25 C24 H24 119.8 . .
C23 C24 H24 119.8 . .
C26 C25 C24 120.2(4) . .
C26 C25 H25 119.9 . .
C24 C25 H25 119.9 . .
C25 C26 C27 120.0(4) . .
C25 C26 H26 120.0 . .
C27 C26 H26 120.0 . .
C26 C27 C28 120.2(4) . .
C26 C27 H27 119.9 . .
C28 C27 H27 119.9 . .
C23 C28 C27 119.8(4) . .
C23 C28 H28 120.1 . .
C27 C28 H28 120.1 . .
C34 C29 C30 119.6(3) . .
C34 C29 P2 121.0(2) . .
C30 C29 P2 119.2(2) . .
C31 C30 C29 120.4(3) . .
C31 C30 H30 119.8 . .
C29 C30 H30 119.8 . .
C32 C31 C30 119.4(3) . .
C32 C31 H31 120.3 . .
C30 C31 H31 120.3 . .
C31 C32 C33 120.6(3) . .
C31 C32 H32 119.7 . .
C33 C32 H32 119.7 . .
C34 C33 C32 120.2(3) . .
C34 C33 H33 119.9 . .
C32 C33 H33 119.9 . .
C33 C34 C29 119.8(3) . .
C33 C34 H34 120.1 . .
C29 C34 H34 120.1 . .
C40 C35 C36 119.0(3) . .
C40 C35 P3 120.3(2) . .
C36 C35 P3 120.7(2) . .
C37 C36 C35 120.6(3) . .
C37 C36 H36 119.7 . .
C35 C36 H36 119.7 . .
C38 C37 C36 119.8(3) . .
C38 C37 H37 120.1 . .
C36 C37 H37 120.1 . .
C39 C38 C37 120.2(3) . .
C39 C38 H38 119.9 . .
C37 C38 H38 119.9 . .
C38 C39 C40 120.1(3) . .
C38 C39 H39 119.9 . .
C40 C39 H39 119.9 . .
C35 C40 C39 120.2(3) . .
C35 C40 H40 119.9 . .
C39 C40 H40 119.9 . .
C46 C41 C42 120.0(3) . .
C46 C41 P3 120.4(2) . .
C42 C41 P3 119.4(3) . .
C43 C42 C41 119.6(4) . .
C43 C42 H42 120.2 . .
C41 C42 H42 120.2 . .
C44 C43 C42 120.0(4) . .
C44 C43 H43 120.0 . .
C42 C43 H43 120.0 . .
C45 C44 C43 120.3(4) . .
C45 C44 H44 119.8 . .
C43 C44 H44 119.8 . .
C44 C45 C46 120.4(4) . .
C44 C45 H45 119.8 . .
C46 C45 H45 119.8 . .
C41 C46 C45 119.7(4) . .
C41 C46 H46 120.2 . .
C45 C46 H46 120.2 . .
C1 P1 C11 105.34(14) . .
C1 P1 C17 101.43(14) . .
C11 P1 C17 101.27(14) . .
C7 P2 C29 107.02(13) . .
C7 P2 C23 104.53(14) . .
C29 P2 C23 105.61(14) . .
C7 P2 Ni1 108.07(10) . .
C29 P2 Ni1 117.85(11) . .
C23 P2 Ni1 112.84(11) . .
C6 P3 C41 107.27(13) . .
C6 P3 C35 104.48(13) . .
C41 P3 C35 105.44(14) . .
C6 P3 Ni1 107.74(10) . .
C41 P3 Ni1 115.76(11) . .
C35 P3 Ni1 115.34(10) . .
C5 Fe1 C9 104.46(12) . .
C5 Fe1 C7 142.16(12) . .
C9 Fe1 C7 68.45(12) . .
C5 Fe1 C8 109.13(12) . .
C9 Fe1 C8 40.86(12) . .
C7 Fe1 C8 40.85(11) . .
C5 Fe1 C10 130.63(12) . .
C9 Fe1 C10 40.66(12) . .
C7 Fe1 C10 68.82(11) . .
C8 Fe1 C10 68.99(12) . .
C5 Fe1 C6 171.36(12) . .
C9 Fe1 C6 68.43(11) . .
C7 Fe1 C6 41.11(11) . .
C8 Fe1 C6 69.05(11) . .
C10 Fe1 C6 40.74(11) . .
C5 Fe1 C1 41.00(12) . .
C9 Fe1 C1 111.15(12) . .
C7 Fe1 C1 176.79(12) . .
C8 Fe1 C1 140.75(12) . .
C10 Fe1 C1 108.70(12) . .
C6 Fe1 C1 135.68(12) . .
C5 Fe1 C4 40.78(12) . .
C9 Fe1 C4 129.63(13) . .
C7 Fe1 C4 114.14(12) . .
C8 Fe1 C4 106.10(12) . .
C10 Fe1 C4 169.32(13) . .
C6 Fe1 C4 147.68(12) . .
C1 Fe1 C4 68.68(12) . .
C5 Fe1 C2 68.15(12) . .
C9 Fe1 C2 145.08(12) . .
C7 Fe1 C2 138.30(12) . .
C8 Fe1 C2 173.33(12) . .
C10 Fe1 C2 117.53(12) . .
C6 Fe1 C2 114.58(12) . .
C1 Fe1 C2 40.61(11) . .
C4 Fe1 C2 67.74(13) . .
C5 Fe1 C3 68.12(13) . .
C9 Fe1 C3 169.88(13) . .
C7 Fe1 C3 112.79(12) . .
C8 Fe1 C3 133.52(12) . .
C10 Fe1 C3 149.45(13) . .
C6 Fe1 C3 119.55(12) . .
C1 Fe1 C3 68.20(12) . .
C4 Fe1 C3 40.29(13) . .
C2 Fe1 C3 40.00(12) . .
P2 Ni1 P3 90.48(3) . .
P2 Ni1 Cl2 177.77(4) . .
P3 Ni1 Cl2 88.49(3) . .
P2 Ni1 Cl1 87.16(3) . .
P3 Ni1 Cl1 177.38(4) . .
Cl2 Ni1 Cl1 93.83(3) . .

loop_
_geom_bond_atom_site_label_1
_geom_bond_atom_site_label_2
_geom_bond_distance
_geom_bond_site_symmetry_2
C47 Cl3' 1.575(18) .
C47 Cl5' 1.708(6) .
C47 Cl4 1.741(5) .
C47 Cl4' 1.747(7) .
C47 Cl5 1.754(6) .
C47 Cl3 1.795(6) .
C47 H47 1.03(5) .
C1 C2 1.430(4) .
C1 C5 1.434(4) .
C1 P1 1.812(3) .
C1 Fe1 2.054(3) .
C2 C3 1.414(4) .
C2 Fe1 2.067(3) .
C2 H2 0.9500 .
C3 C4 1.420(5) .
C3 Fe1 2.067(3) .
C3 H3 0.9500 .
C4 C5 1.426(4) .
C4 Fe1 2.054(3) .
C4 H4 0.9500 .
C5 Fe1 2.040(3) .
C5 H5 0.9500 .
C6 C10 1.428(4) .
C6 C7 1.439(4) .
C6 P3 1.799(3) .
C6 Fe1 2.053(3) .
C7 C8 1.428(4) .
C7 P2 1.803(3) .
C7 Fe1 2.045(3) .
C8 C9 1.426(4) .
C8 Fe1 2.045(3) .
C8 H8 0.9500 .
C9 C10 1.421(4) .
C9 Fe1 2.041(3) .
C9 H9 0.9500 .
C10 Fe1 2.048(3) .
C10 H10 0.9500 .
C11 C12 1.390(4) .
C11 C16 1.396(4) .
C11 P1 1.834(3) .
C12 C13 1.364(5) .
C12 H12 0.9500 .
C13 C14 1.388(5) .
C13 H13 0.9500 .
C14 C15 1.386(5) .
C14 H14 0.9500 .
C15 C16 1.378(5) .
C15 H15 0.9500 .
C16 H16 0.9500 .
C17 C18 1.376(4) .
C17 C22 1.390(4) .
C17 P1 1.841(3) .
C18 C19 1.397(4) .
C18 H18 0.9500 .
C19 C20 1.377(5) .
C19 H19 0.9500 .
C20 C21 1.377(5) .
C20 H20 0.9500 .
C21 C22 1.388(5) .
C21 H21 0.9500 .
C22 H22 0.9500 .
C23 C28 1.386(5) .
C23 C24 1.391(5) .
C23 P2 1.816(3) .
C24 C25 1.380(5) .
C24 H24 0.9500 .
C25 C26 1.378(5) .
C25 H25 0.9500 .
C26 C27 1.378(6) .
C26 H26 0.9500 .
C27 C28 1.396(6) .
C27 H27 0.9500 .
C28 H28 0.9500 .
C29 C34 1.392(4) .
C29 C30 1.394(4) .
C29 P2 1.813(3) .
C30 C31 1.390(4) .
C30 H30 0.9500 .
C31 C32 1.380(5) .
C31 H31 0.9500 .
C32 C33 1.387(5) .
C32 H32 0.9500 .
C33 C34 1.383(4) .
C33 H33 0.9500 .
C34 H34 0.9500 .
C35 C40 1.388(4) .
C35 C36 1.393(4) .
C35 P3 1.817(3) .
C36 C37 1.390(5) .
C36 H36 0.9500 .
C37 C38 1.381(5) .
C37 H37 0.9500 .
C38 C39 1.376(5) .
C38 H38 0.9500 .
C39 C40 1.396(5) .
C39 H39 0.9500 .
C40 H40 0.9500 .
C41 C46 1.384(5) .
C41 C42 1.396(5) .
C41 P3 1.815(3) .
C42 C43 1.393(5) .
C42 H42 0.9500 .
C43 C44 1.381(6) .
C43 H43 0.9500 .
C44 C45 1.375(6) .
C44 H44 0.9500 .
C45 C46 1.391(5) .
C45 H45 0.9500 .
C46 H46 0.9500 .
P2 Ni1 2.1550(9) .
P3 Ni1 2.1626(9) .
Cl1 Ni1 2.2065(9) .
Cl2 Ni1 2.2042(9) .
